data_7223073
loop_
_publ_author_name
'Soos, Tibor'
'Cs\'ampai, Antal'
'Holczbauer, Tamas'
'Mika, Laszlo T.'
'Varga, Eszter'
'Kardos, Gy\"orgy'

_publ_section_title
;
 Mechanistic investigations of bifunctional squaramide organocatalyst in
 asymmetric Michael reaction, observation of stereoselective retro-Michael
 reaction
;
_journal_name_full 'RSC Adv.'
_journal_paper_doi 10.1039/C5RA19593D
_journal_year 2015
_chemical_absolute_configuration rmad
_chemical_formula_moiety 'C31 H32 N4 O3'
_chemical_formula_sum 'C31 H32 N4 O3'
_chemical_formula_weight 508.60
_chemical_melting_point 497(2)
_chemical_name_common
;
squaramide based cinchona catalyst
;
_chemical_name_systematic
3-(benzylamino)-4-(((1S)-(6-methoxyquinolin-4-yl)((2S,4S,5R)-5-vinylquinuclidin-2-yl)methyl)amino)cyclobut-3-ene-1,2-dione
_space_group_crystal_system orthorhombic
_space_group_IT_number 19
_space_group_name_Hall 'P 2ac 2ab'
_space_group_name_H-M_alt 'P 21 21 21'
_symmetry_space_group_name_Hall 'P 2ac 2ab'
_symmetry_space_group_name_H-M 'P 21 21 21'
_atom_sites_solution_hydrogens mixed
_atom_sites_solution_primary direct
_atom_sites_solution_secondary direct
_audit_creation_method SHELXL-2014/7
_audit_update_record
;
2015-07-13 deposited with the CCDC.
2015-10-27 downloaded from the CCDC.
;
_cell_angle_alpha 90
_cell_angle_beta 90
_cell_angle_gamma 90
_cell_formula_units_Z 4
_cell_length_a 8.7790(2)
_cell_length_b 11.6400(2)
_cell_length_c 26.194(1)
_cell_measurement_reflns_used 21339
_cell_measurement_temperature 295(2)
_cell_measurement_theta_max 71.50
_cell_measurement_theta_min 6.50
_cell_volume 2676.70(13)
_computing_cell_refinement 'Crystal Clear V.1.4.1 (Rigaku/MSC, 2007)'
_computing_data_collection 'Crystal Clear V.1.4.1 (Rigaku/MSC, 2007)'
_computing_data_reduction 'Crystal Clear V.1.4.1 (Rigaku/MSC, 2007)'
_computing_molecular_graphics 'PLATON (Spek, 2009)'
_computing_publication_material 'PLATON (Spek, 2009)'
_computing_structure_refinement 'SHELXL-2014/7 (Sheldrick, 2014)'
_computing_structure_solution 'SHELXS-2014/7 (Sheldrick, 2014)'
_diffrn_ambient_temperature 295(2)
_diffrn_detector_area_resol_mean 10.0000
_diffrn_measured_fraction_theta_full 0.995
_diffrn_measured_fraction_theta_max 0.995
_diffrn_measurement_device_type RAXIS-RAPID
_diffrn_measurement_method dtprofit.ref
_diffrn_radiation_monochromator graphite
_diffrn_radiation_type CuK\a
_diffrn_radiation_wavelength 1.54178
_diffrn_reflns_av_R_equivalents 0.0293
_diffrn_reflns_av_unetI/netI 0.0304
_diffrn_reflns_laue_measured_fraction_full 0.995
_diffrn_reflns_laue_measured_fraction_max 0.995
_diffrn_reflns_limit_h_max 9
_diffrn_reflns_limit_h_min -9
_diffrn_reflns_limit_k_max 12
_diffrn_reflns_limit_k_min -12
_diffrn_reflns_limit_l_max 28
_diffrn_reflns_limit_l_min -27
_diffrn_reflns_number 23228
_diffrn_reflns_point_group_measured_fraction_full 0.993
_diffrn_reflns_point_group_measured_fraction_max 0.993
_diffrn_reflns_theta_full 56.906
_diffrn_reflns_theta_max 56.906
_diffrn_reflns_theta_min 6.538
_diffrn_source 'NORMAL-focus sealed tube'
_exptl_absorpt_coefficient_mu 0.659
_exptl_absorpt_correction_T_max 0.941
_exptl_absorpt_correction_T_min 0.826
_exptl_absorpt_correction_type numerical
_exptl_absorpt_process_details 'Rigaku, (2007)'
_exptl_crystal_colour colourless
_exptl_crystal_density_diffrn 1.262
_exptl_crystal_density_method 'not measured'
_exptl_crystal_description platelet
_exptl_crystal_F_000 1080
_exptl_crystal_recrystallization_method 'Re-crystallisation from solvent: methanol/acetone'
_exptl_crystal_size_max 0.250
_exptl_crystal_size_mid 0.250
_exptl_crystal_size_min 0.050
_refine_diff_density_max 0.183
_refine_diff_density_min -0.189
_refine_diff_density_rms 0.043
_refine_ls_abs_structure_details
;
 Flack x determined using 1031 quotients [(I+)-(I-)]/[(I+)+(I-)]
 (Parsons, Flack and Wagner, Acta Cryst. B69 (2013) 249-259).
;
_refine_ls_abs_structure_Flack 0.01(5)
_refine_ls_extinction_coef 0.0033(3)
_refine_ls_extinction_expression Fc^*^=kFc[1+0.001xFc^2^\l^3^/sin(2\q)]^-1/4^
_refine_ls_extinction_method 'SHELXL-2014/7 (Sheldrick 2014'
_refine_ls_goodness_of_fit_ref 1.192
_refine_ls_hydrogen_treatment constr
_refine_ls_matrix_type full
_refine_ls_number_parameters 345
_refine_ls_number_reflns 3579
_refine_ls_number_restraints 0
_refine_ls_restrained_S_all 1.192
_refine_ls_R_factor_all 0.0547
_refine_ls_R_factor_gt 0.0333
_refine_ls_shift/su_max 0.000
_refine_ls_shift/su_mean 0.000
_refine_ls_structure_factor_coef Fsqd
_refine_ls_weighting_details 'w=1/[\s^2^(Fo^2^)+(0.0240P)^2^+0.9144P] where P=(Fo^2^+2Fc^2^)/3'
_refine_ls_weighting_scheme calc
_refine_ls_wR_factor_gt 0.0657
_refine_ls_wR_factor_ref 0.0900
_reflns_Friedel_coverage 0.723
_reflns_friedel_fraction_full 0.990
_reflns_friedel_fraction_max 0.990
_reflns_number_gt 2886
_reflns_number_total 3579
_reflns_threshold_expression 'I > 2\s(I)'
_cod_data_source_file c5ra19593d2.cif
_cod_data_source_block shelx
_cod_original_cell_volume 2676.7(1)
_cod_database_code 7223073
_shelx_shelxl_version_number 2014/7
_shelx_space_group_comment
;
The symmetry employed for this shelxl refinement is uniquely defined
by the following loop, which should always be used as a source of
symmetry information in preference to the above space-group names.
They are only intended as comments.
;
_shelx_estimated_absorpt_t_min 0.853
_shelx_estimated_absorpt_t_max 0.968
_exptl_absorpt_special_details
;
'Num abs corr by T. Higashi (Rigaku, 2007)'
;

loop_
_space_group_symop_operation_xyz
'x, y, z'
'-x+1/2, -y, z+1/2'
'x+1/2, -y+1/2, -z'
'-x, y+1/2, -z+1/2'

loop_
_atom_site_label
_atom_site_type_symbol
_atom_site_fract_x
_atom_site_fract_y
_atom_site_fract_z
_atom_site_U_iso_or_equiv
_atom_site_adp_type
_atom_site_occupancy
_atom_site_site_symmetry_order
_atom_site_calc_flag
_atom_site_refinement_flags_posn
_atom_site_refinement_flags_adp
O1 O 0.7744(3) 0.6853(3) 0.13054(11) 0.0585(8) Uani 1 1 d . .
O2 O 0.3504(4) 0.5890(3) 0.22545(11) 0.0600(9) Uani 1 1 d . .
O3 O 0.5653(4) 0.5814(3) 0.32493(11) 0.0659(9) Uani 1 1 d . .
N1 N 0.1442(4) 0.2868(3) 0.20623(11) 0.0445(9) Uani 1 1 d . .
N1A N 0.4596(3) 0.3304(3) 0.19346(10) 0.0388(8) Uani 1 1 d . .
H1A H 0.4689 0.2481 0.1970 0.047 Uiso 1 1 d R U
N1B N 0.6791(4) 0.3213(3) 0.29470(12) 0.0487(9) Uani 1 1 d . .
H1B H 0.6854 0.2398 0.2745 0.058 Uiso 1 1 d R U
N11 N 0.5917(4) 0.3306(3) 0.00564(12) 0.0586(10) Uani 1 1 d . .
C2 C 0.0342(5) 0.1917(4) 0.20785(16) 0.0580(12) Uani 1 1 d . .
H2A H -0.0152 0.1910 0.2410 0.070 Uiso 1 1 calc R U
H2B H 0.0885 0.1196 0.2040 0.070 Uiso 1 1 calc R U
C3 C -0.0899(5) 0.2004(4) 0.16540(17) 0.0613(13) Uani 1 1 d . .
H3 H -0.1900 0.1981 0.1819 0.074 Uiso 1 1 calc R U
C3A C -0.0818(7) 0.1040(5) 0.1282(2) 0.0872(18) Uani 1 1 d . .
H3A H 0.0079 0.0972 0.1095 0.105 Uiso 1 1 calc R U
C3B C -0.1833(9) 0.0311(8) 0.1194(3) 0.180(4) Uani 1 1 d . .
H3BA H -0.2751 0.0341 0.1370 0.217 Uiso 1 1 calc R U
H3BB H -0.1668 -0.0261 0.0952 0.217 Uiso 1 1 calc R U
C4 C -0.0698(5) 0.3199(4) 0.14103(16) 0.0548(13) Uani 1 1 d . .
H4 H -0.1505 0.3332 0.1158 0.066 Uiso 1 1 calc R U
C5 C -0.0773(5) 0.4108(4) 0.18243(17) 0.0637(13) Uani 1 1 d . .
H5A H -0.1708 0.4029 0.2018 0.076 Uiso 1 1 calc R U
H5B H -0.0751 0.4869 0.1674 0.076 Uiso 1 1 calc R U
C6 C 0.0620(5) 0.3936(4) 0.21758(16) 0.0577(12) Uani 1 1 d . .
H6A H 0.1308 0.4582 0.2136 0.069 Uiso 1 1 calc R U
H6B H 0.0282 0.3922 0.2528 0.069 Uiso 1 1 calc R U
C7 C 0.0863(4) 0.3289(4) 0.11529(14) 0.0523(12) Uani 1 1 d . .
H7A H 0.1056 0.4077 0.1050 0.063 Uiso 1 1 calc R U
H7B H 0.0892 0.2807 0.0851 0.063 Uiso 1 1 calc R U
C8 C 0.2085(4) 0.2892(4) 0.15399(13) 0.0393(10) Uani 1 1 d . .
H8 H 0.2364 0.2102 0.1451 0.047 Uiso 1 1 calc R U
C9 C 0.3542(4) 0.3617(3) 0.15149(13) 0.0368(10) Uani 1 1 d . .
H9 H 0.3255 0.4425 0.1559 0.044 Uiso 1 1 calc R U
C10A C 0.4876(5) 0.4009(3) 0.23207(13) 0.0385(10) Uani 1 1 d . .
C10B C 0.5829(5) 0.3979(3) 0.27561(14) 0.0409(10) Uani 1 1 d . .
C10C C 0.4380(5) 0.5174(4) 0.24463(15) 0.0447(11) Uani 1 1 d . .
C10D C 0.5366(5) 0.5140(4) 0.29005(16) 0.0486(11) Uani 1 1 d . .
C12 C 0.4860(6) 0.2586(4) 0.02023(17) 0.0698(15) Uani 1 1 d . .
H12 H 0.4608 0.1991 -0.0019 0.084 Uiso 1 1 calc R U
C13 C 0.4080(5) 0.2649(4) 0.06685(15) 0.0554(12) Uani 1 1 d . .
H13 H 0.3347 0.2100 0.0747 0.066 Uiso 1 1 calc R U
C14 C 0.4384(4) 0.3506(3) 0.10072(13) 0.0371(10) Uani 1 1 d . .
C14A C 0.5549(4) 0.4312(4) 0.08702(13) 0.0379(10) Uani 1 1 d . .
C15 C 0.6018(5) 0.5240(3) 0.11841(14) 0.0417(11) Uani 1 1 d . .
H15 H 0.5535 0.5367 0.1495 0.050 Uiso 1 1 calc R U
C16 C 0.7179(5) 0.5950(4) 0.10331(15) 0.0432(10) Uani 1 1 d . .
C17 C 0.7887(5) 0.5797(4) 0.05549(16) 0.0534(12) Uani 1 1 d . .
H17 H 0.8666 0.6289 0.0454 0.064 Uiso 1 1 calc R U
C18 C 0.7438(5) 0.4941(4) 0.02438(16) 0.0521(12) Uani 1 1 d . .
H18 H 0.7901 0.4857 -0.0073 0.063 Uiso 1 1 calc R U
C18A C 0.6274(5) 0.4165(4) 0.03906(14) 0.0446(11) Uani 1 1 d . .
C19 C 0.7095(5) 0.7082(4) 0.17925(16) 0.0641(13) Uani 1 1 d . .
H19A H 0.7250 0.6432 0.2012 0.096 Uiso 1 1 calc R U
H19B H 0.6023 0.7221 0.1755 0.096 Uiso 1 1 calc R U
H19C H 0.7574 0.7746 0.1939 0.096 Uiso 1 1 calc R U
C20 C 0.7723(5) 0.3451(4) 0.34034(15) 0.0610(13) Uani 1 1 d . .
H20A H 0.7731 0.4273 0.3466 0.073 Uiso 1 1 calc R U
H20B H 0.8764 0.3213 0.3338 0.073 Uiso 1 1 calc R U
C21 C 0.7152(5) 0.2850(4) 0.38702(16) 0.0555(12) Uani 1 1 d . .
C22 C 0.5864(6) 0.3229(5) 0.41204(19) 0.0724(15) Uani 1 1 d . .
H22 H 0.5355 0.3876 0.4000 0.087 Uiso 1 1 calc R U
C23 C 0.5314(8) 0.2664(7) 0.4548(2) 0.099(2) Uani 1 1 d . .
H23 H 0.4441 0.2925 0.4712 0.118 Uiso 1 1 calc R U
C24 C 0.6071(10) 0.1716(7) 0.4725(2) 0.104(3) Uani 1 1 d . .
H24 H 0.5712 0.1330 0.5012 0.125 Uiso 1 1 calc R U
C25 C 0.7351(9) 0.1334(5) 0.4482(2) 0.095(2) Uani 1 1 d . .
H25 H 0.7861 0.0691 0.4604 0.114 Uiso 1 1 calc R U
C26 C 0.7889(6) 0.1895(5) 0.40565(18) 0.0722(15) Uani 1 1 d . .
H26 H 0.8760 0.1626 0.3893 0.087 Uiso 1 1 calc R U

loop_
_atom_site_aniso_label
_atom_site_aniso_U_11
_atom_site_aniso_U_22
_atom_site_aniso_U_33
_atom_site_aniso_U_23
_atom_site_aniso_U_13
_atom_site_aniso_U_12
O1 0.0622(19) 0.054(2) 0.0590(18) -0.0085(16) 0.0104(16) -0.0168(17)
O2 0.075(2) 0.0412(19) 0.0635(19) 0.0027(16) 0.0039(17) 0.0067(17)
O3 0.090(2) 0.050(2) 0.0574(18) -0.0181(17) -0.0027(18) -0.0152(18)
N1 0.0409(18) 0.051(2) 0.0415(19) 0.0091(17) 0.0038(16) -0.0005(18)
N1A 0.0465(19) 0.033(2) 0.0369(18) -0.0006(16) -0.0001(15) -0.0014(16)
N1B 0.060(2) 0.042(2) 0.045(2) -0.0027(17) -0.0096(17) -0.0037(19)
N11 0.061(2) 0.068(3) 0.047(2) -0.015(2) 0.0112(19) -0.007(2)
C2 0.049(3) 0.067(3) 0.058(3) 0.012(2) 0.003(2) -0.009(3)
C3 0.047(3) 0.076(4) 0.061(3) 0.002(3) 0.007(2) -0.008(3)
C3A 0.075(4) 0.097(5) 0.089(4) -0.016(4) 0.008(3) -0.028(4)
C3B 0.134(7) 0.218(10) 0.189(8) -0.104(7) 0.058(6) -0.094(8)
C4 0.036(2) 0.076(4) 0.053(3) 0.005(3) -0.004(2) 0.012(2)
C5 0.044(3) 0.078(4) 0.069(3) 0.003(3) 0.007(2) 0.015(3)
C6 0.055(3) 0.067(3) 0.051(3) -0.004(2) 0.012(2) 0.000(3)
C7 0.050(3) 0.064(3) 0.042(2) 0.007(2) -0.007(2) 0.006(2)
C8 0.034(2) 0.046(3) 0.038(2) 0.003(2) 0.0018(18) 0.003(2)
C9 0.039(2) 0.038(3) 0.034(2) 0.0021(19) -0.0024(18) 0.0035(19)
C10A 0.048(2) 0.033(3) 0.035(2) -0.001(2) 0.0061(19) -0.004(2)
C10B 0.049(3) 0.036(3) 0.038(2) 0.000(2) 0.001(2) -0.014(2)
C10C 0.055(3) 0.039(3) 0.040(2) 0.002(2) 0.007(2) -0.006(2)
C10D 0.062(3) 0.040(3) 0.044(2) -0.006(2) 0.007(2) -0.012(2)
C12 0.076(3) 0.074(4) 0.059(3) -0.024(3) 0.016(3) -0.023(3)
C13 0.058(3) 0.061(3) 0.047(2) -0.015(2) 0.010(2) -0.012(2)
C14 0.033(2) 0.043(3) 0.035(2) 0.001(2) 0.0067(18) -0.001(2)
C14A 0.038(2) 0.043(3) 0.033(2) 0.0033(19) 0.0015(18) 0.005(2)
C15 0.048(3) 0.043(3) 0.034(2) 0.003(2) 0.0050(19) 0.004(2)
C16 0.043(2) 0.039(3) 0.047(2) 0.004(2) -0.003(2) -0.001(2)
C17 0.054(3) 0.056(3) 0.050(3) 0.004(2) 0.016(2) -0.006(3)
C18 0.056(3) 0.058(3) 0.042(2) 0.002(2) 0.011(2) 0.001(2)
C18A 0.043(2) 0.052(3) 0.039(2) 0.000(2) 0.0046(19) 0.001(2)
C19 0.064(3) 0.065(3) 0.064(3) -0.019(3) 0.006(3) 0.000(3)
C20 0.061(3) 0.068(3) 0.054(3) 0.002(2) -0.022(2) -0.013(3)
C21 0.059(3) 0.063(3) 0.045(3) -0.007(2) -0.012(2) -0.007(3)
C22 0.066(3) 0.089(4) 0.062(3) -0.023(3) -0.010(3) -0.012(3)
C23 0.092(5) 0.142(7) 0.061(4) -0.037(4) 0.008(3) -0.042(5)
C24 0.144(7) 0.123(6) 0.046(3) -0.007(4) -0.002(4) -0.073(6)
C25 0.136(6) 0.084(5) 0.064(4) 0.006(4) -0.033(4) -0.030(5)
C26 0.086(4) 0.076(4) 0.054(3) -0.001(3) -0.011(3) -0.003(3)

loop_
_atom_type_symbol
_atom_type_description
_atom_type_scat_dispersion_real
_atom_type_scat_dispersion_imag
_atom_type_scat_source
C C 0.0181 0.0091 'International Tables Vol C Tables 4.2.6.8 and 6.1.1.4'
H H 0.0000 0.0000 'International Tables Vol C Tables 4.2.6.8 and 6.1.1.4'
N N 0.0311 0.0180 'International Tables Vol C Tables 4.2.6.8 and 6.1.1.4'
O O 0.0492 0.0322 'International Tables Vol C Tables 4.2.6.8 and 6.1.1.4'

loop_
_geom_angle_atom_site_label_1
_geom_angle_atom_site_label_2
_geom_angle_atom_site_label_3
_geom_angle
C16 O1 C19 117.9(3)
C6 N1 C2 108.0(3)
C6 N1 C8 111.0(3)
C2 N1 C8 107.0(3)
C10A N1A C9 122.0(3)
C10A N1A H1A 121.6
C9 N1A H1A 111.6
C10B N1B C20 122.2(4)
C10B N1B H1B 115.8
C20 N1B H1B 122.0
C12 N11 C18A 116.4(4)
N1 C2 C3 112.9(3)
N1 C2 H2A 109.0
C3 C2 H2A 109.0
N1 C2 H2B 109.0
C3 C2 H2B 109.0
H2A C2 H2B 107.8
C3A C3 C4 113.8(4)
C3A C3 C2 112.6(4)
C4 C3 C2 106.0(4)
C3A C3 H3 108.1
C4 C3 H3 108.1
C2 C3 H3 108.1
C3B C3A C3 126.7(6)
C3B C3A H3A 116.6
C3 C3A H3A 116.6
C3A C3B H3BA 120.0
C3A C3B H3BB 120.0
H3BA C3B H3BB 120.0
C5 C4 C7 107.8(4)
C5 C4 C3 109.2(4)
C7 C4 C3 110.3(4)
C5 C4 H4 109.8
C7 C4 H4 109.8
C3 C4 H4 109.8
C4 C5 C6 107.6(4)
C4 C5 H5A 110.2
C6 C5 H5A 110.2
C4 C5 H5B 110.2
C6 C5 H5B 110.2
H5A C5 H5B 108.5
N1 C6 C5 112.2(4)
N1 C6 H6A 109.2
C5 C6 H6A 109.2
N1 C6 H6B 109.2
C5 C6 H6B 109.2
H6A C6 H6B 107.9
C4 C7 C8 108.2(3)
C4 C7 H7A 110.1
C8 C7 H7A 110.1
C4 C7 H7B 110.1
C8 C7 H7B 110.1
H7A C7 H7B 108.4
N1 C8 C9 111.6(3)
N1 C8 C7 110.3(3)
C9 C8 C7 112.7(3)
N1 C8 H8 107.3
C9 C8 H8 107.3
C7 C8 H8 107.3
N1A C9 C14 108.8(3)
N1A C9 C8 110.7(3)
C14 C9 C8 113.2(3)
N1A C9 H9 108.0
C14 C9 H9 108.0
C8 C9 H9 108.0
N1A C10A C10B 135.2(4)
N1A C10A C10C 133.7(4)
C10B C10A C10C 91.0(3)
N1B C10B C10A 134.2(4)
N1B C10B C10D 134.6(4)
C10A C10B C10D 91.2(4)
O2 C10C C10A 135.8(4)
O2 C10C C10D 135.2(4)
C10A C10C C10D 89.0(3)
O3 C10D C10B 136.5(4)
O3 C10D C10C 134.7(4)
C10B C10D C10C 88.8(3)
N11 C12 C13 124.6(4)
N11 C12 H12 117.7
C13 C12 H12 117.7
C14 C13 C12 120.7(4)
C14 C13 H13 119.7
C12 C13 H13 119.7
C13 C14 C14A 117.2(3)
C13 C14 C9 122.3(4)
C14A C14 C9 120.5(3)
C15 C14A C18A 118.4(4)
C15 C14A C14 124.1(3)
C18A C14A C14 117.5(3)
C16 C15 C14A 120.5(4)
C16 C15 H15 119.7
C14A C15 H15 119.7
O1 C16 C15 125.8(4)
O1 C16 C17 113.7(4)
C15 C16 C17 120.5(4)
C18 C17 C16 120.2(4)
C18 C17 H17 119.9
C16 C17 H17 119.9
C17 C18 C18A 121.2(4)
C17 C18 H18 119.4
C18A C18 H18 119.4
N11 C18A C18 117.3(4)
N11 C18A C14A 123.6(4)
C18 C18A C14A 119.1(4)
O1 C19 H19A 109.5
O1 C19 H19B 109.5
H19A C19 H19B 109.5
O1 C19 H19C 109.5
H19A C19 H19C 109.5
H19B C19 H19C 109.5
N1B C20 C21 112.9(3)
N1B C20 H20A 109.0
C21 C20 H20A 109.0
N1B C20 H20B 109.0
C21 C20 H20B 109.0
H20A C20 H20B 107.8
C26 C21 C22 118.4(5)
C26 C21 C20 120.7(5)
C22 C21 C20 120.9(5)
C21 C22 C23 121.2(6)
C21 C22 H22 119.4
C23 C22 H22 119.4
C24 C23 C22 119.2(7)
C24 C23 H23 120.4
C22 C23 H23 120.4
C25 C24 C23 120.2(6)
C25 C24 H24 119.9
C23 C24 H24 119.9
C24 C25 C26 120.4(6)
C24 C25 H25 119.8
C26 C25 H25 119.8
C25 C26 C21 120.6(6)
C25 C26 H26 119.7
C21 C26 H26 119.7

loop_
_geom_bond_atom_site_label_1
_geom_bond_atom_site_label_2
_geom_bond_distance
O1 C16 1.363(5)
O1 C19 1.422(5)
O2 C10C 1.240(5)
O3 C10D 1.230(4)
N1 C6 1.468(5)
N1 C2 1.470(5)
N1 C8 1.481(4)
N1A C10A 1.326(4)
N1A C9 1.482(4)
N1A H1A 0.9667
N1B C10B 1.326(5)
N1B C20 1.475(5)
N1B H1B 1.0882
N11 C12 1.308(5)
N11 C18A 1.365(5)
C2 C3 1.560(6)
C2 H2A 0.9700
C2 H2B 0.9700
C3 C3A 1.489(7)
C3 C4 1.540(6)
C3 H3 0.9800
C3A C3B 1.252(8)
C3A H3A 0.9300
C3B H3BA 0.9300
C3B H3BB 0.9300
C4 C5 1.517(6)
C4 C7 1.531(5)
C4 H4 0.9800
C5 C6 1.544(6)
C5 H5A 0.9700
C5 H5B 0.9700
C6 H6A 0.9700
C6 H6B 0.9700
C7 C8 1.546(5)
C7 H7A 0.9700
C7 H7B 0.9700
C8 C9 1.534(5)
C8 H8 0.9800
C9 C14 1.527(5)
C9 H9 0.9800
C10A C10B 1.415(5)
C10A C10C 1.461(6)
C10B C10D 1.461(6)
C10C C10D 1.472(6)
C12 C13 1.402(6)
C12 H12 0.9300
C13 C14 1.361(5)
C13 H13 0.9300
C14 C14A 1.434(5)
C14A C15 1.418(5)
C14A C18A 1.419(5)
C15 C16 1.371(5)
C15 H15 0.9300
C16 C17 1.410(5)
C17 C18 1.347(6)
C17 H17 0.9300
C18 C18A 1.417(5)
C18 H18 0.9300
C19 H19A 0.9600
C19 H19B 0.9600
C19 H19C 0.9600
C20 C21 1.495(6)
C20 H20A 0.9700
C20 H20B 0.9700
C21 C26 1.377(6)
C21 C22 1.380(6)
C22 C23 1.386(8)
C22 H22 0.9300
C23 C24 1.369(9)
C23 H23 0.9300
C24 C25 1.366(9)
C24 H24 0.9300
C25 C26 1.374(7)
C25 H25 0.9300
C26 H26 0.9300

loop_
_geom_hbond_atom_site_label_D
_geom_hbond_atom_site_label_H
_geom_hbond_atom_site_label_A
_geom_hbond_distance_DH
_geom_hbond_distance_HA
_geom_hbond_distance_DA
_geom_hbond_angle_DHA
_geom_hbond_site_symmetry_A
N1A H1A O3 0.97 2.05 2.947(4) 154 4_645
N1B H1B O2 1.09 1.78 2.768(4) 148 4_645

loop_
_geom_torsion_atom_site_label_1
_geom_torsion_atom_site_label_2
_geom_torsion_atom_site_label_3
_geom_torsion_atom_site_label_4
_geom_torsion
C6 N1 C2 C3 64.7(4)
C8 N1 C2 C3 -54.9(4)
N1 C2 C3 C3A 115.7(5)
N1 C2 C3 C4 -9.4(5)
C4 C3 C3A C3B -120.8(8)
C2 C3 C3A C3B 118.6(8)
C3A C3 C4 C5 -179.0(4)
C2 C3 C4 C5 -54.7(4)
C3A C3 C4 C7 -60.7(5)
C2 C3 C4 C7 63.5(4)
C7 C4 C5 C6 -54.3(5)
C3 C4 C5 C6 65.5(4)
C2 N1 C6 C5 -53.6(4)
C8 N1 C6 C5 63.4(4)
C4 C5 C6 N1 -9.2(5)
C5 C4 C7 C8 68.9(4)
C3 C4 C7 C8 -50.2(5)
C6 N1 C8 C9 78.1(4)
C2 N1 C8 C9 -164.3(3)
C6 N1 C8 C7 -48.0(4)
C2 N1 C8 C7 69.6(4)
C4 C7 C8 N1 -15.7(5)
C4 C7 C8 C9 -141.2(4)
C10A N1A C9 C14 124.6(4)
C10A N1A C9 C8 -110.3(4)
N1 C8 C9 N1A 48.0(4)
C7 C8 C9 N1A 172.7(3)
N1 C8 C9 C14 170.5(3)
C7 C8 C9 C14 -64.7(4)
C9 N1A C10A C10B -177.6(4)
C9 N1A C10A C10C -2.2(6)
C20 N1B C10B C10A 176.1(4)
C20 N1B C10B C10D -1.4(7)
N1A C10A C10B N1B -1.4(8)
C10C C10A C10B N1B -178.0(4)
N1A C10A C10B C10D 176.9(4)
C10C C10A C10B C10D 0.2(3)
N1A C10A C10C O2 3.0(8)
C10B C10A C10C O2 179.8(5)
N1A C10A C10C C10D -176.9(4)
C10B C10A C10C C10D -0.2(3)
N1B C10B C10D O3 -2.3(9)
C10A C10B C10D O3 179.4(5)
N1B C10B C10D C10C 178.0(4)
C10A C10B C10D C10C -0.2(3)
O2 C10C C10D O3 0.6(9)
C10A C10C C10D O3 -179.5(5)
O2 C10C C10D C10B -179.8(5)
C10A C10C C10D C10B 0.2(3)
C18A N11 C12 C13 0.6(7)
N11 C12 C13 C14 0.6(8)
C12 C13 C14 C14A -1.4(6)
C12 C13 C14 C9 178.9(4)
N1A C9 C14 C13 108.5(4)
C8 C9 C14 C13 -15.1(5)
N1A C9 C14 C14A -71.2(4)
C8 C9 C14 C14A 165.2(3)
C13 C14 C14A C15 -178.9(4)
C9 C14 C14A C15 0.8(5)
C13 C14 C14A C18A 0.9(5)
C9 C14 C14A C18A -179.4(3)
C18A C14A C15 C16 -2.1(5)
C14 C14A C15 C16 177.7(4)
C19 O1 C16 C15 0.7(6)
C19 O1 C16 C17 179.6(4)
C14A C15 C16 O1 -178.8(4)
C14A C15 C16 C17 2.4(6)
O1 C16 C17 C18 -179.7(4)
C15 C16 C17 C18 -0.7(6)
C16 C17 C18 C18A -1.2(6)
C12 N11 C18A C18 178.8(4)
C12 N11 C18A C14A -1.0(6)
C17 C18 C18A N11 -178.5(4)
C17 C18 C18A C14A 1.4(6)
C15 C14A C18A N11 -179.9(4)
C14 C14A C18A N11 0.3(6)
C15 C14A C18A C18 0.3(5)
C14 C14A C18A C18 -179.6(3)
C10B N1B C20 C21 105.0(5)
N1B C20 C21 C26 104.5(5)
N1B C20 C21 C22 -74.6(5)
C26 C21 C22 C23 -0.3(7)
C20 C21 C22 C23 178.8(4)
C21 C22 C23 C24 0.3(8)
C22 C23 C24 C25 -0.1(9)
C23 C24 C25 C26 -0.2(9)
C24 C25 C26 C21 0.2(8)
C22 C21 C26 C25 0.0(7)
C20 C21 C26 C25 -179.1(4)
